data_1516241
loop_
_publ_author_name
'Davies, Graham M.'
'Adams, Harry'
'Pope, Simon J. A.'
'Faulkner, Stephen'
'Ward, Michael D.'

_publ_section_title
;
 Photophysical properties of Pr(III) and Er(III) complexes of
 poly(pyrazolyl)borates.
;
_journal_issue 10
_journal_name_full
'Photochemical &amp; photobiological sciences : Official journal of the European Photochemistry Association and the European Society for Photobiology'
_journal_page_first 829
_journal_page_last 834
_journal_paper_doi 10.1039/b508382f
_journal_volume 4
_journal_year 2005
_chemical_formula_moiety 'C34 H32 B2 Cl4 N13 O3 Pr'
_chemical_formula_sum 'C34 H32 B2 Cl4 N13 O3 Pr'
_chemical_formula_weight 975.06
_chemical_name_systematic
;
?
;
_space_group_IT_number 14
_symmetry_cell_setting monoclinic
_symmetry_space_group_name_Hall '-P 2yn'
_symmetry_space_group_name_H-M 'P 1 21/n 1'
_atom_sites_solution_hydrogens geom
_atom_sites_solution_primary direct
_atom_sites_solution_secondary difmap
_audit_creation_method SHELXL-97
_cell_angle_alpha 90.00
_cell_angle_beta 99.730(4)
_cell_angle_gamma 90.00
_cell_formula_units_Z 4
_cell_length_a 10.414(3)
_cell_length_b 21.894(5)
_cell_length_c 17.805(4)
_cell_measurement_reflns_used 5126
_cell_measurement_temperature 150(2)
_cell_measurement_theta_max 54.796
_cell_measurement_theta_min 4.383
_cell_volume 4001.2(17)
_computing_cell_refinement 'Bruker XSCANS'
_computing_data_collection 'Bruker XSCANS'
_computing_data_reduction 'Bruker SHELXTL'
_computing_molecular_graphics 'Bruker SHELXTL'
_computing_publication_material 'Bruker SHELXTL'
_computing_structure_refinement 'SHELXL-97 (Sheldrick, 1997)'
_computing_structure_solution 'SHELXS-97 (Sheldrick, 1990)'
_diffrn_ambient_temperature 150(2)
_diffrn_detector_area_resol_mean 100
_diffrn_measured_fraction_theta_full 0.971
_diffrn_measured_fraction_theta_max 0.971
_diffrn_measurement_device_type 'Bruker SMART 1000'
_diffrn_measurement_method '\w scans'
_diffrn_radiation_monochromator graphite
_diffrn_radiation_source 'fine-focus sealed tube'
_diffrn_radiation_type MoK\a
_diffrn_radiation_wavelength 0.71073
_diffrn_reflns_av_R_equivalents 0.0985
_diffrn_reflns_av_sigmaI/netI 0.0809
_diffrn_reflns_limit_h_max 13
_diffrn_reflns_limit_h_min -13
_diffrn_reflns_limit_k_max 28
_diffrn_reflns_limit_k_min -28
_diffrn_reflns_limit_l_max 23
_diffrn_reflns_limit_l_min -23
_diffrn_reflns_number 41645
_diffrn_reflns_theta_full 27.57
_diffrn_reflns_theta_max 27.57
_diffrn_reflns_theta_min 1.49
_diffrn_standards_decay_% 0
_diffrn_standards_number 0
_exptl_absorpt_coefficient_mu 1.538
_exptl_absorpt_correction_T_max 0.8251
_exptl_absorpt_correction_T_min 0.6631
_exptl_absorpt_correction_type multi-scan
_exptl_absorpt_process_details SADABS
_exptl_crystal_colour Green
_exptl_crystal_density_diffrn 1.619
_exptl_crystal_density_method 'not measured'
_exptl_crystal_description Block
_exptl_crystal_F_000 1952
_exptl_crystal_size_max 0.29
_exptl_crystal_size_mid 0.18
_exptl_crystal_size_min 0.13
_refine_diff_density_max 2.415
_refine_diff_density_min -2.305
_refine_diff_density_rms 0.237
_refine_ls_extinction_method none
_refine_ls_goodness_of_fit_ref 1.046
_refine_ls_hydrogen_treatment constr
_refine_ls_matrix_type full
_refine_ls_number_parameters 530
_refine_ls_number_reflns 9009
_refine_ls_number_restraints 0
_refine_ls_restrained_S_all 1.046
_refine_ls_R_factor_all 0.0985
_refine_ls_R_factor_gt 0.0677
_refine_ls_shift/su_max 0.001
_refine_ls_shift/su_mean 0.000
_refine_ls_structure_factor_coef Fsqd
_refine_ls_weighting_details 'calc w=1/[\s^2^(Fo^2^)+(0.1445P)^2^+0.0000P] where P=(Fo^2^+2Fc^2^)/3'
_refine_ls_weighting_scheme calc
_refine_ls_wR_factor_gt 0.1933
_refine_ls_wR_factor_ref 0.2181
_reflns_number_gt 6453
_reflns_number_total 9009
_reflns_threshold_expression >2sigma(I)
_cod_data_source_file b508382f.txt
_cod_data_source_block imw41m
_cod_depositor_comments
;
The following automatic conversions were performed:

'_symmetry_cell_setting' value 'Monoclinic' changed to 'monoclinic'
according to
/usr/data/users/saulius/automatic-downloads/retrospective/RSC/lib/dictionaries/cif_core.dic
dictionary named 'cif_core.dic' version 2.4.2 from
2011-04-26.

'_exptl_absorpt_correction_type' value 'MULTI-SCAN'
changed to 'multi-scan' according to
/usr/data/users/saulius/automatic-downloads/retrospective/RSC/lib/dictionaries/cif_core.dic
dictionary named 'cif_core.dic' version 2.4.2 from 2011-04-26.

Automatic conversion script
Id: cif_fix_values 2281 2013-09-26 08:29:07Z andrius 
;
_cod_original_cell_volume 4001.3(17)
_cod_original_sg_symbol_H-M P2(1)/n
_cod_database_code 1516241

loop_
_symmetry_equiv_pos_as_xyz
'x, y, z'
'-x+1/2, y+1/2, -z+1/2'
'-x, -y, -z'
'x-1/2, -y-1/2, z-1/2'

loop_
_atom_site_label
_atom_site_type_symbol
_atom_site_fract_x
_atom_site_fract_y
_atom_site_fract_z
_atom_site_U_iso_or_equiv
_atom_site_adp_type
_atom_site_occupancy
_atom_site_symmetry_multiplicity
_atom_site_calc_flag
_atom_site_refinement_flags
Pr1 Pr 0.69902(3) 0.142909(14) 0.668909(19) 0.01895(15) Uani 1 1 d .
B1 B 0.5012(8) 0.1716(4) 0.8383(5) 0.0320(18) Uani 1 1 d .
N101 N 0.5658(5) 0.2314(3) 0.8149(3) 0.0309(13) Uani 1 1 d .
N102 N 0.6244(5) 0.2332(2) 0.7512(3) 0.0273(12) Uani 1 1 d .
C103 C 0.6731(6) 0.2899(3) 0.7499(4) 0.0268(14) Uani 1 1 d .
C104 C 0.6458(8) 0.3248(3) 0.8118(4) 0.0368(17) Uani 1 1 d .
H104 H 0.6687 0.3661 0.8239 0.044 Uiso 1 1 calc R
C105 C 0.5791(8) 0.2857(4) 0.8500(5) 0.044(2) Uani 1 1 d .
H105 H 0.5465 0.2954 0.8953 0.053 Uiso 1 1 calc R
N111 N 0.7508(5) 0.2628(2) 0.6355(3) 0.0247(12) Uani 1 1 d .
C112 C 0.7423(6) 0.3066(3) 0.6881(4) 0.0249(14) Uani 1 1 d .
C113 C 0.7963(7) 0.3645(3) 0.6829(5) 0.0327(17) Uani 1 1 d .
H113 H 0.7930 0.3940 0.7216 0.039 Uiso 1 1 calc R
C114 C 0.8542(8) 0.3783(4) 0.6214(5) 0.043(2) Uani 1 1 d .
H114 H 0.8899 0.4178 0.6167 0.051 Uiso 1 1 calc R
C115 C 0.8606(7) 0.3342(3) 0.5655(5) 0.0365(17) Uani 1 1 d .
H115 H 0.9003 0.3426 0.5223 0.044 Uiso 1 1 calc R
C116 C 0.8068(7) 0.2779(3) 0.5759(4) 0.0308(15) Uani 1 1 d .
H116 H 0.8098 0.2477 0.5379 0.037 Uiso 1 1 calc R
N121 N 0.6115(5) 0.1226(3) 0.8577(3) 0.0266(12) Uani 1 1 d .
N122 N 0.6833(5) 0.1039(2) 0.8043(3) 0.0231(11) Uani 1 1 d .
C123 C 0.7630(6) 0.0603(3) 0.8383(3) 0.0215(13) Uani 1 1 d .
C124 C 0.7428(8) 0.0504(4) 0.9132(4) 0.0380(18) Uani 1 1 d .
H124 H 0.7853 0.0217 0.9491 0.046 Uiso 1 1 calc R
C125 C 0.6482(7) 0.0914(4) 0.9227(4) 0.0380(17) Uani 1 1 d .
H125 H 0.6135 0.0969 0.9683 0.046 Uiso 1 1 calc R
N131 N 0.8564(5) 0.0485(2) 0.7248(3) 0.0226(11) Uani 1 1 d .
C132 C 0.8532(6) 0.0287(3) 0.7962(4) 0.0251(14) Uani 1 1 d .
C133 C 0.9325(7) -0.0183(3) 0.8291(4) 0.0306(16) Uani 1 1 d .
H133 H 0.9288 -0.0314 0.8796 0.037 Uiso 1 1 calc R
C134 C 1.0173(7) -0.0461(3) 0.7871(4) 0.0339(16) Uani 1 1 d .
H134 H 1.0723 -0.0786 0.8083 0.041 Uiso 1 1 calc R
C135 C 1.0202(7) -0.0259(3) 0.7147(4) 0.0312(16) Uani 1 1 d .
H135 H 1.0779 -0.0436 0.6848 0.037 Uiso 1 1 calc R
C136 C 0.9372(6) 0.0208(3) 0.6861(4) 0.0291(15) Uani 1 1 d .
H136 H 0.9382 0.0340 0.6353 0.035 Uiso 1 1 calc R
B2 B 0.8467(9) 0.1175(4) 0.4808(5) 0.0283(17) Uani 1 1 d .
N201 N 0.9515(5) 0.1364(2) 0.5500(3) 0.0223(12) Uani 1 1 d .
N202 N 0.9161(5) 0.1532(2) 0.6176(3) 0.0206(11) Uani 1 1 d .
C203 C 1.0298(6) 0.1679(3) 0.6645(4) 0.0219(13) Uani 1 1 d .
C204 C 1.1350(6) 0.1594(3) 0.6266(4) 0.0300(15) Uani 1 1 d .
H204 H 1.2246 0.1656 0.6464 0.036 Uiso 1 1 calc R
C205 C 1.0815(7) 0.1401(3) 0.5545(5) 0.0301(16) Uani 1 1 d .
H205 H 1.1286 0.1309 0.5146 0.036 Uiso 1 1 calc R
N211 N 0.9106(5) 0.1853(2) 0.7670(3) 0.0259(12) Uani 1 1 d .
C212 C 1.0248(6) 0.1898(3) 0.7407(4) 0.0227(13) Uani 1 1 d .
C213 C 1.1347(7) 0.2169(3) 0.7846(4) 0.0327(16) Uani 1 1 d .
H213 H 1.2140 0.2195 0.7651 0.039 Uiso 1 1 calc R
C214 C 1.1278(7) 0.2397(3) 0.8556(4) 0.0384(19) Uani 1 1 d .
H214 H 1.2011 0.2587 0.8855 0.046 Uiso 1 1 calc R
C215 C 1.0120(7) 0.2342(3) 0.8824(4) 0.0364(18) Uani 1 1 d .
H215 H 1.0042 0.2490 0.9316 0.044 Uiso 1 1 calc R
C216 C 0.9069(7) 0.2069(3) 0.8368(4) 0.0304(15) Uani 1 1 d .
H216 H 0.8276 0.2034 0.8561 0.037 Uiso 1 1 calc R
N221 N 0.7778(5) 0.0596(2) 0.5036(3) 0.0256(12) Uani 1 1 d .
N222 N 0.7040(5) 0.0604(2) 0.5600(3) 0.0229(11) Uani 1 1 d .
C223 C 0.6583(6) 0.0038(3) 0.5631(4) 0.0251(14) Uani 1 1 d .
C224 C 0.7004(7) -0.0339(3) 0.5107(4) 0.0319(16) Uani 1 1 d .
H224 H 0.6815 -0.0761 0.5024 0.038 Uiso 1 1 calc R
C225 C 0.7761(7) 0.0027(3) 0.4728(4) 0.0314(16) Uani 1 1 d .
H225 H 0.8194 -0.0096 0.4324 0.038 Uiso 1 1 calc R
N231 N 0.5513(5) 0.0354(2) 0.6663(3) 0.0261(12) Uani 1 1 d .
C232 C 0.5728(6) -0.0103(3) 0.6188(4) 0.0239(14) Uani 1 1 d .
C233 C 0.5162(7) -0.0680(3) 0.6216(4) 0.0317(16) Uani 1 1 d .
H233 H 0.5345 -0.0997 0.5886 0.038 Uiso 1 1 calc R
C234 C 0.4336(7) -0.0782(3) 0.6729(5) 0.0383(18) Uani 1 1 d .
H234 H 0.3945 -0.1171 0.6760 0.046 Uiso 1 1 calc R
C235 C 0.4081(7) -0.0309(3) 0.7201(4) 0.0353(17) Uani 1 1 d .
H235 H 0.3506 -0.0364 0.7557 0.042 Uiso 1 1 calc R
C236 C 0.4693(7) 0.0249(3) 0.7137(4) 0.0324(16) Uani 1 1 d .
H236 H 0.4508 0.0574 0.7455 0.039 Uiso 1 1 calc R
N300 N 0.4595(5) 0.1761(2) 0.5571(3) 0.0224(12) Uani 1 1 d .
O301 O 0.4546(4) 0.1651(2) 0.6260(3) 0.0338(11) Uani 1 1 d .
O302 O 0.5690(4) 0.1771(2) 0.5376(3) 0.0334(11) Uani 1 1 d .
O303 O 0.3588(4) 0.1862(2) 0.5106(3) 0.0347(12) Uani 1 1 d .
C1A C 0.3266(10) 0.2981(4) 0.6267(7) 0.072(3) Uani 1 1 d .
H1A1 H 0.3850 0.2852 0.6738 0.087 Uiso 1 1 calc R
H1A2 H 0.2879 0.2608 0.6007 0.087 Uiso 1 1 calc R
H1A H 0.410(9) 0.154(4) 0.795(6) 0.06(3) Uiso 1 1 d .
H2A H 0.778(6) 0.154(3) 0.464(3) 0.004(14) Uiso 1 1 d .
Cl1A Cl 0.2011(2) 0.34373(12) 0.65155(19) 0.0643(7) Uani 1 1 d .
Cl2A Cl 0.4185(2) 0.33518(10) 0.56745(14) 0.0548(6) Uani 1 1 d .
C1B C 0.2107(9) 0.0787(4) 0.8863(5) 0.057(2) Uani 1 1 d .
H1B1 H 0.1607 0.0702 0.8350 0.068 Uiso 1 1 calc R
H1B2 H 0.2550 0.1185 0.8844 0.068 Uiso 1 1 calc R
H1B H 0.464(7) 0.178(4) 0.896(5) 0.05(2) Uiso 1 1 d .
H2B H 0.891(7) 0.110(3) 0.442(4) 0.03(2) Uiso 1 1 d .
Cl1B Cl 0.1024(2) 0.08295(10) 0.95259(14) 0.0556(6) Uani 1 1 d .
Cl2B Cl 0.3278(3) 0.02143(12) 0.91067(16) 0.0691(7) Uani 1 1 d .

loop_
_atom_site_aniso_label
_atom_site_aniso_U_11
_atom_site_aniso_U_22
_atom_site_aniso_U_33
_atom_site_aniso_U_23
_atom_site_aniso_U_13
_atom_site_aniso_U_12
Pr1 0.0190(2) 0.0167(2) 0.0190(2) -0.00131(13) -0.00297(14) 0.00127(12)
B1 0.029(4) 0.031(4) 0.037(5) -0.004(4) 0.005(4) 0.004(3)
N101 0.028(3) 0.034(3) 0.030(3) -0.009(3) 0.003(2) 0.007(2)
N102 0.029(3) 0.023(3) 0.028(3) -0.004(2) -0.002(2) 0.004(2)
C103 0.019(3) 0.030(4) 0.030(4) 0.000(3) 0.000(3) 0.005(3)
C104 0.051(5) 0.027(4) 0.032(4) -0.007(3) 0.004(3) 0.001(3)
C105 0.053(5) 0.041(5) 0.039(5) -0.015(4) 0.009(4) 0.011(4)
N111 0.026(3) 0.020(3) 0.025(3) -0.002(2) -0.003(2) 0.006(2)
C112 0.026(3) 0.018(3) 0.027(3) 0.001(3) -0.007(3) 0.005(2)
C113 0.035(4) 0.023(4) 0.038(4) -0.004(3) 0.001(3) -0.001(3)
C114 0.045(5) 0.028(4) 0.050(5) 0.003(4) -0.008(4) -0.005(3)
C115 0.038(4) 0.032(4) 0.040(4) 0.009(3) 0.005(3) 0.003(3)
C116 0.038(4) 0.023(3) 0.030(4) -0.003(3) 0.002(3) 0.005(3)
N121 0.023(3) 0.034(3) 0.023(3) -0.004(2) 0.005(2) 0.002(2)
N122 0.030(3) 0.023(3) 0.017(3) -0.003(2) 0.004(2) -0.002(2)
C123 0.021(3) 0.026(3) 0.016(3) 0.003(2) -0.001(2) 0.000(2)
C124 0.043(4) 0.040(4) 0.029(4) 0.008(3) 0.000(3) 0.010(3)
C125 0.044(4) 0.047(5) 0.024(4) 0.005(3) 0.008(3) 0.000(3)
N131 0.026(3) 0.016(3) 0.023(3) 0.000(2) -0.005(2) 0.000(2)
C132 0.028(3) 0.022(3) 0.022(3) -0.002(3) -0.004(3) -0.002(3)
C133 0.040(4) 0.023(3) 0.027(4) 0.004(3) -0.002(3) 0.004(3)
C134 0.034(4) 0.033(4) 0.034(4) 0.004(3) 0.003(3) 0.016(3)
C135 0.035(4) 0.022(3) 0.035(4) -0.003(3) -0.001(3) 0.007(3)
C136 0.029(3) 0.021(3) 0.033(4) 0.000(3) -0.005(3) 0.006(3)
B2 0.045(5) 0.019(4) 0.020(4) 0.003(3) 0.007(3) -0.003(3)
N201 0.028(3) 0.017(3) 0.021(3) 0.002(2) 0.002(2) 0.001(2)
N202 0.022(3) 0.019(3) 0.020(3) 0.001(2) 0.004(2) -0.001(2)
C203 0.024(3) 0.015(3) 0.026(3) 0.004(3) 0.002(3) 0.001(2)
C204 0.020(3) 0.029(3) 0.040(4) 0.001(3) 0.004(3) 0.000(3)
C205 0.033(4) 0.019(3) 0.039(4) 0.003(3) 0.006(3) 0.004(3)
N211 0.027(3) 0.020(3) 0.026(3) -0.004(2) -0.009(2) 0.004(2)
C212 0.025(3) 0.016(3) 0.024(3) 0.006(3) -0.006(3) 0.000(2)
C213 0.025(3) 0.034(4) 0.034(4) 0.001(3) -0.010(3) -0.005(3)
C214 0.038(4) 0.033(4) 0.037(4) -0.006(3) -0.016(3) -0.005(3)
C215 0.043(4) 0.030(4) 0.030(4) -0.006(3) -0.013(3) 0.002(3)
C216 0.034(4) 0.022(3) 0.032(4) 0.000(3) -0.006(3) 0.004(3)
N221 0.036(3) 0.021(3) 0.017(3) -0.002(2) -0.007(2) 0.003(2)
N222 0.030(3) 0.018(3) 0.018(3) -0.008(2) -0.005(2) 0.002(2)
C223 0.024(3) 0.022(3) 0.025(3) -0.002(3) -0.009(3) 0.004(2)
C224 0.036(4) 0.018(3) 0.038(4) -0.006(3) -0.005(3) -0.002(3)
C225 0.037(4) 0.027(4) 0.028(4) -0.009(3) 0.000(3) 0.004(3)
N231 0.024(3) 0.027(3) 0.027(3) -0.003(2) 0.003(2) -0.005(2)
C232 0.021(3) 0.021(3) 0.026(3) 0.000(3) -0.006(3) 0.000(2)
C233 0.038(4) 0.022(3) 0.032(4) -0.004(3) -0.005(3) -0.002(3)
C234 0.039(4) 0.030(4) 0.043(5) 0.004(3) -0.002(3) -0.011(3)
C235 0.032(4) 0.039(4) 0.034(4) 0.000(3) 0.005(3) -0.007(3)
C236 0.034(4) 0.032(4) 0.031(4) -0.014(3) 0.006(3) 0.000(3)
N300 0.018(3) 0.012(2) 0.033(3) -0.002(2) -0.008(2) -0.0002(19)
O301 0.025(2) 0.045(3) 0.029(3) 0.007(2) 0.001(2) 0.002(2)
O302 0.029(3) 0.042(3) 0.028(3) 0.005(2) -0.001(2) 0.007(2)
O303 0.028(2) 0.031(3) 0.038(3) -0.002(2) -0.013(2) 0.000(2)
C1A 0.075(7) 0.032(5) 0.117(9) 0.010(5) 0.036(7) 0.015(5)
Cl1A 0.0463(13) 0.0464(13) 0.103(2) -0.0105(13) 0.0214(13) 0.0038(10)
Cl2A 0.0638(14) 0.0455(12) 0.0567(14) -0.0110(11) 0.0149(11) -0.0093(10)
C1B 0.068(6) 0.047(5) 0.048(5) 0.017(4) -0.011(4) -0.013(4)
Cl1B 0.0490(12) 0.0476(12) 0.0639(15) -0.0056(11) -0.0084(11) 0.0047(9)
Cl2B 0.0802(17) 0.0617(16) 0.0719(17) 0.0138(13) 0.0313(14) 0.0141(13)

loop_
_atom_type_symbol
_atom_type_description
_atom_type_scat_dispersion_real
_atom_type_scat_dispersion_imag
_atom_type_scat_source
C C 0.0033 0.0016 'International Tables Vol C Tables 4.2.6.8 and 6.1.1.4'
H H 0.0000 0.0000 'International Tables Vol C Tables 4.2.6.8 and 6.1.1.4'
B B 0.0013 0.0007 'International Tables Vol C Tables 4.2.6.8 and 6.1.1.4'
N N 0.0061 0.0033 'International Tables Vol C Tables 4.2.6.8 and 6.1.1.4'
O O 0.0106 0.0060 'International Tables Vol C Tables 4.2.6.8 and 6.1.1.4'
Pr Pr -0.2180 2.8214 'International Tables Vol C Tables 4.2.6.8 and 6.1.1.4'
Cl Cl 0.1484 0.1585 'International Tables Vol C Tables 4.2.6.8 and 6.1.1.4'

loop_
_geom_angle_atom_site_label_1
_geom_angle_atom_site_label_2
_geom_angle_atom_site_label_3
_geom_angle
O301 Pr1 N202 139.19(16)
O301 Pr1 N122 97.12(16)
N202 Pr1 N122 123.64(17)
O301 Pr1 O302 48.86(16)
N202 Pr1 O302 90.63(16)
N122 Pr1 O302 145.62(16)
O301 Pr1 N102 69.90(16)
N202 Pr1 N102 118.99(17)
N122 Pr1 N102 70.21(17)
O302 Pr1 N102 97.17(16)
O301 Pr1 N222 92.97(16)
N202 Pr1 N222 71.10(17)
N122 Pr1 N222 117.84(16)
O302 Pr1 N222 67.18(16)
N102 Pr1 N222 162.35(16)
O301 Pr1 N131 139.11(16)
N202 Pr1 N131 71.76(16)
N122 Pr1 N131 62.44(17)
O302 Pr1 N131 137.43(16)
N102 Pr1 N131 125.35(16)
N222 Pr1 N131 70.46(16)
O301 Pr1 N211 140.80(16)
N202 Pr1 N211 62.45(17)
N122 Pr1 N211 71.81(17)
O302 Pr1 N211 135.77(17)
N102 Pr1 N211 70.99(16)
N222 Pr1 N211 125.74(16)
N131 Pr1 N211 69.69(15)
O301 Pr1 N111 88.61(16)
N202 Pr1 N111 68.11(16)
N122 Pr1 N111 124.00(16)
O302 Pr1 N111 67.96(15)
N102 Pr1 N111 59.84(17)
N222 Pr1 N111 117.39(17)
N131 Pr1 N111 132.28(15)
N211 Pr1 N111 69.49(15)
O301 Pr1 N231 69.05(16)
N202 Pr1 N231 125.21(16)
N122 Pr1 N231 67.54(16)
O302 Pr1 N231 91.49(16)
N102 Pr1 N231 115.00(17)
N222 Pr1 N231 59.75(17)
N131 Pr1 N231 70.36(16)
N211 Pr1 N231 132.49(16)
N111 Pr1 N231 156.72(15)
O301 Pr1 N300 24.55(15)
N202 Pr1 N300 114.97(16)
N122 Pr1 N300 121.37(16)
O302 Pr1 N300 24.37(15)
N102 Pr1 N300 84.14(15)
N222 Pr1 N300 78.31(15)
N131 Pr1 N300 143.84(14)
N211 Pr1 N300 146.18(15)
N111 Pr1 N300 78.37(14)
N231 Pr1 N300 78.49(15)
N101 B1 N121 107.5(6)
N101 B1 H1A 116(4)
N121 B1 H1A 113(4)
N101 B1 H1B 111(4)
N121 B1 H1B 103(4)
H1A B1 H1B 105(6)
C105 N101 N102 109.6(6)
C105 N101 B1 129.4(7)
N102 N101 B1 121.0(6)
C103 N102 N101 105.2(5)
C103 N102 Pr1 122.1(5)
N101 N102 Pr1 130.2(4)
N102 C103 C104 111.1(6)
N102 C103 C112 118.7(6)
C104 C103 C112 130.2(6)
C105 C104 C103 103.8(6)
C105 C104 H104 128.1
C103 C104 H104 128.1
N101 C105 C104 110.3(7)
N101 C105 H105 124.9
C104 C105 H105 124.9
C116 N111 C112 117.5(6)
C116 N111 Pr1 122.2(4)
C112 N111 Pr1 119.1(4)
N111 C112 C113 121.5(7)
N111 C112 C103 116.3(6)
C113 C112 C103 122.2(6)
C114 C113 C112 119.4(7)
C114 C113 H113 120.3
C112 C113 H113 120.3
C113 C114 C115 119.8(7)
C113 C114 H114 120.1
C115 C114 H114 120.1
C116 C115 C114 117.0(8)
C116 C115 H115 121.5
C114 C115 H115 121.5
N111 C116 C115 124.7(7)
N111 C116 H116 117.6
C115 C116 H116 117.6
C125 N121 N122 109.6(6)
C125 N121 B1 129.1(6)
N122 N121 B1 121.3(6)
C123 N122 N121 105.7(5)
C123 N122 Pr1 121.6(4)
N121 N122 Pr1 132.5(4)
N122 C123 C124 111.0(6)
N122 C123 C132 120.4(5)
C124 C123 C132 128.6(6)
C125 C124 C123 104.1(6)
C125 C124 H124 127.9
C123 C124 H124 127.9
N121 C125 C124 109.6(7)
N121 C125 H125 125.2
C124 C125 H125 125.2
C136 N131 C132 117.6(6)
C136 N131 Pr1 123.7(4)
C132 N131 Pr1 118.6(4)
N131 C132 C133 121.9(6)
N131 C132 C123 116.7(6)
C133 C132 C123 121.4(6)
C132 C133 C134 119.0(7)
C132 C133 H133 120.5
C134 C133 H133 120.5
C135 C134 C133 118.8(6)
C135 C134 H134 120.6
C133 C134 H134 120.6
C134 C135 C136 118.4(7)
C134 C135 H135 120.8
C136 C135 H135 120.8
N131 C136 C135 124.2(7)
N131 C136 H136 117.9
C135 C136 H136 117.9
N221 B2 N201 107.7(5)
N221 B2 H2A 112(3)
N201 B2 H2A 111(3)
N221 B2 H2B 112(5)
N201 B2 H2B 106(5)
H2A B2 H2B 109(6)
C205 N201 N202 110.5(6)
C205 N201 B2 128.7(6)
N202 N201 B2 120.8(6)
C203 N202 N201 105.4(5)
C203 N202 Pr1 121.6(4)
N201 N202 Pr1 132.0(4)
N202 C203 C204 110.1(6)
N202 C203 C212 119.0(6)
C204 C203 C212 130.9(6)
C205 C204 C203 105.4(6)
C205 C204 H204 127.3
C203 C204 H204 127.3
N201 C205 C204 108.5(7)
N201 C205 H205 125.8
C204 C205 H205 125.8
C216 N211 C212 117.4(6)
C216 N211 Pr1 124.6(5)
C212 N211 Pr1 117.7(4)
N211 C212 C213 121.3(6)
N211 C212 C203 118.2(5)
C213 C212 C203 120.4(6)
C214 C213 C212 120.1(7)
C214 C213 H213 119.9
C212 C213 H213 119.9
C213 C214 C215 118.3(7)
C213 C214 H214 120.9
C215 C214 H214 120.9
C214 C215 C216 119.1(7)
C214 C215 H215 120.4
C216 C215 H215 120.4
N211 C216 C215 123.7(7)
N211 C216 H216 118.2
C215 C216 H216 118.2
C225 N221 N222 109.7(6)
C225 N221 B2 128.4(6)
N222 N221 B2 121.8(5)
C223 N222 N221 105.5(5)
C223 N222 Pr1 123.5(4)
N221 N222 Pr1 129.0(4)
N222 C223 C224 112.1(6)
N222 C223 C232 118.9(6)
C224 C223 C232 129.1(6)
C223 C224 C225 104.9(6)
C223 C224 H224 127.6
C225 C224 H224 127.6
N221 C225 C224 107.8(6)
N221 C225 H225 126.1
C224 C225 H225 126.1
C236 N231 C232 117.7(6)
C236 N231 Pr1 123.3(4)
C232 N231 Pr1 118.8(4)
N231 C232 C233 121.9(6)
N231 C232 C223 116.7(5)
C233 C232 C223 121.4(6)
C234 C233 C232 119.0(7)
C234 C233 H233 120.5
C232 C233 H233 120.5
C233 C234 C235 119.2(7)
C233 C234 H234 120.4
C235 C234 H234 120.4
C234 C235 C236 117.9(7)
C234 C235 H235 121.0
C236 C235 H235 121.0
N231 C236 C235 124.1(7)
N231 C236 H236 117.9
C235 C236 H236 117.9
O303 N300 O302 121.3(6)
O303 N300 O301 121.0(6)
O302 N300 O301 117.7(5)
O303 N300 Pr1 176.3(4)
O302 N300 Pr1 59.6(3)
O301 N300 Pr1 58.3(3)
N300 O301 Pr1 97.1(3)
N300 O302 Pr1 96.0(4)
Cl2A C1A Cl1A 113.3(5)
Cl2A C1A H1A1 108.9
Cl1A C1A H1A1 108.9
Cl2A C1A H1A2 108.9
Cl1A C1A H1A2 108.9
H1A1 C1A H1A2 107.7
Cl2B C1B Cl1B 111.6(5)
Cl2B C1B H1B1 109.3
Cl1B C1B H1B1 109.3
Cl2B C1B H1B2 109.3
Cl1B C1B H1B2 109.3
H1B1 C1B H1B2 108.0

loop_
_geom_bond_atom_site_label_1
_geom_bond_atom_site_label_2
_geom_bond_distance
Pr1 O301 2.577(5)
Pr1 N202 2.587(5)
Pr1 N122 2.589(5)
Pr1 O302 2.606(5)
Pr1 N102 2.655(5)
Pr1 N222 2.656(5)
Pr1 N131 2.720(5)
Pr1 N211 2.732(5)
Pr1 N111 2.765(5)
Pr1 N231 2.808(5)
Pr1 N300 3.005(5)
B1 N101 1.562(10)
B1 N121 1.566(10)
B1 H1A 1.19(10)
B1 H1B 1.16(8)
N101 C105 1.340(9)
N101 N102 1.375(8)
N102 C103 1.344(9)
C103 C104 1.409(10)
C103 C112 1.460(10)
C104 C105 1.355(11)
C104 H104 0.9500
C105 H105 0.9500
N111 C116 1.337(9)
N111 C112 1.353(8)
C112 C113 1.397(9)
C113 C114 1.370(12)
C113 H113 0.9500
C114 C115 1.396(12)
C114 H114 0.9500
C115 C116 1.378(10)
C115 H115 0.9500
C116 H116 0.9500
N121 C125 1.344(9)
N121 N122 1.369(8)
N122 C123 1.339(8)
C123 C124 1.402(10)
C123 C132 1.469(9)
C124 C125 1.365(11)
C124 H124 0.9500
C125 H125 0.9500
N131 C136 1.321(9)
N131 C132 1.349(8)
C132 C133 1.386(9)
C133 C134 1.390(10)
C133 H133 0.9500
C134 C135 1.369(10)
C134 H134 0.9500
C135 C136 1.380(9)
C135 H135 0.9500
C136 H136 0.9500
B2 N221 1.545(9)
B2 N201 1.557(10)
B2 H2A 1.08(6)
B2 H2B 0.92(8)
N201 C205 1.346(9)
N201 N202 1.367(8)
N202 C203 1.367(8)
C203 C204 1.392(9)
C203 C212 1.448(9)
C204 C205 1.377(11)
C204 H204 0.9500
C205 H205 0.9500
N211 C216 1.337(9)
N211 C212 1.353(9)
C212 C213 1.404(8)
C213 C214 1.372(11)
C213 H213 0.9500
C214 C215 1.375(11)
C214 H214 0.9500
C215 C216 1.384(9)
C215 H215 0.9500
C216 H216 0.9500
N221 C225 1.360(8)
N221 N222 1.365(8)
N222 C223 1.332(8)
C223 C224 1.372(10)
C223 C232 1.473(10)
C224 C225 1.378(10)
C224 H224 0.9500
C225 H225 0.9500
N231 C236 1.318(9)
N231 C232 1.354(8)
C232 C233 1.400(9)
C233 C234 1.374(11)
C233 H233 0.9500
C234 C235 1.386(11)
C234 H234 0.9500
C235 C236 1.391(10)
C235 H235 0.9500
C236 H236 0.9500
N300 O303 1.243(6)
N300 O302 1.247(7)
N300 O301 1.258(7)
C1A Cl2A 1.741(10)
C1A Cl1A 1.761(9)
C1A H1A1 0.9900
C1A H1A2 0.9900
C1B Cl2B 1.752(10)
C1B Cl1B 1.768(10)
C1B H1B1 0.9900
C1B H1B2 0.9900
